data_4314827
loop_
_publ_author_name
'Yan Sui'
'Dong-Ping Li'
'Cheng-Hui Li'
'Xin-Hui Zhou'
'Tao Wu'
'Xiao-Zeng You'

_publ_section_title
;
 Ionic Ferroelectrics Based on Nickel Schiff Base Complexes
;
_journal_name_full 'Inorganic Chemistry'
_journal_page_first 1286
_journal_page_last 1288
_journal_paper_doi 10.1021/ic902136f
_journal_volume 49
_journal_year 2010
_chemical_absolute_configuration rm
_chemical_formula_moiety 'C66 H66 N5 Na Ni2 O10 S'
_chemical_formula_sum 'C66 H66 N5 Na Ni2 O10 S'
_chemical_formula_weight 1261.71
_chemical_name_systematic
; 
 ? 
;
_space_group_IT_number 4
_symmetry_cell_setting monoclinic
_symmetry_space_group_name_Hall 'P 2yb'
_symmetry_space_group_name_H-M 'P 1 21 1'
_atom_sites_solution_hydrogens geom
_atom_sites_solution_primary direct
_atom_sites_solution_secondary difmap
_audit_creation_method SHELXL-97
_cell_angle_alpha 90.00
_cell_angle_beta 91.143(7)
_cell_angle_gamma 90.00
_cell_formula_units_Z 2
_cell_length_a 9.729(5)
_cell_length_b 17.130(8)
_cell_length_c 18.095(9)
_cell_measurement_reflns_used 3600
_cell_measurement_temperature 293(2)
_cell_measurement_theta_max 24.03
_cell_measurement_theta_min 2.35
_cell_volume 3015(3)
_computing_cell_refinement 'APEX2(Bruker, 2004)'
_computing_data_collection 'APEX2(Bruker, 2004)'
_computing_data_reduction 'APEX2(Bruker, 2004)'
_computing_molecular_graphics 'APEX2(Bruker, 2004)'
_computing_publication_material 'APEX2 software package and publCIF (Westrip, 2007)'
_computing_structure_refinement 'SHELXL-97 (Sheldrick, 1997)'
_computing_structure_solution 'SHELXS-97 (Sheldrick, 1990)'
_diffrn_ambient_temperature 293(2)
_diffrn_measured_fraction_theta_full 0.997
_diffrn_measured_fraction_theta_max 0.997
_diffrn_measurement_device_type 'Bruker APEX-II area-detector'
_diffrn_measurement_method '\f and \w scan'
_diffrn_radiation_monochromator graphite
_diffrn_radiation_source 'fine-focus sealed tube'
_diffrn_radiation_type MoK\a
_diffrn_radiation_wavelength 0.71073
_diffrn_reflns_av_R_equivalents 0.0495
_diffrn_reflns_av_sigmaI/netI 0.1029
_diffrn_reflns_limit_h_max 11
_diffrn_reflns_limit_h_min -11
_diffrn_reflns_limit_k_max 20
_diffrn_reflns_limit_k_min -20
_diffrn_reflns_limit_l_max 21
_diffrn_reflns_limit_l_min -14
_diffrn_reflns_number 15120
_diffrn_reflns_theta_full 25.25
_diffrn_reflns_theta_max 25.25
_diffrn_reflns_theta_min 2.09
_exptl_absorpt_coefficient_mu 0.730
_exptl_absorpt_correction_T_max 0.9110
_exptl_absorpt_correction_T_min 0.8385
_exptl_absorpt_correction_type multi-scan
_exptl_absorpt_process_details 'SADABS (Bruker, 2004)'
_exptl_crystal_colour red
_exptl_crystal_density_diffrn 1.390
_exptl_crystal_density_method 'not measured'
_exptl_crystal_description block
_exptl_crystal_F_000 1320
_exptl_crystal_size_max 0.25
_exptl_crystal_size_mid 0.20
_exptl_crystal_size_min 0.13
_refine_diff_density_max 1.106
_refine_diff_density_min -0.402
_refine_diff_density_rms 0.083
_refine_ls_abs_structure_details 'Flack H D (1983), Acta Cryst. A39, 876-881'
_refine_ls_abs_structure_Flack 0.06(2)
_refine_ls_extinction_method none
_refine_ls_goodness_of_fit_ref 0.963
_refine_ls_hydrogen_treatment constr
_refine_ls_matrix_type full
_refine_ls_number_parameters 768
_refine_ls_number_reflns 10365
_refine_ls_number_restraints 134
_refine_ls_restrained_S_all 0.969
_refine_ls_R_factor_all 0.1033
_refine_ls_R_factor_gt 0.0722
_refine_ls_shift/su_max 0.000
_refine_ls_shift/su_mean 0.000
_refine_ls_structure_factor_coef Fsqd
_refine_ls_weighting_details 'calc w=1/[\s^2^(Fo^2^)+(0.0853P)^2^+0.0000P] where P=(Fo^2^+2Fc^2^)/3'
_refine_ls_weighting_scheme calc
_refine_ls_wR_factor_gt 0.1586
_refine_ls_wR_factor_ref 0.1704
_reflns_number_gt 6859
_reflns_number_total 10365
_reflns_threshold_expression I>2\s(I)
_cod_data_source_file ic902136f_si_002.cif
_cod_data_source_block 91023dm
_cod_depositor_comments
;
The following automatic conversions were performed:

'_symmetry_cell_setting' value 'Monoclinic' changed to 'monoclinic'
according to the built-in table from CIF Core dictionary named
'cif_core.dic' version 2.4.1 from 2010-06-29.

Automatic conversion script
Id: cif_fix_values 1646 2011-03-28 12:23:43Z adriana 
;
_cod_original_sg_symbol_Hall 'P 2yb '
_cod_original_sg_symbol_H-M 'P 21 '
_cod_database_code 4314827

loop_
_symmetry_equiv_pos_as_xyz
'x, y, z'
'-x, y+1/2, -z'

loop_
_atom_site_label
_atom_site_type_symbol
_atom_site_fract_x
_atom_site_fract_y
_atom_site_fract_z
_atom_site_U_iso_or_equiv
_atom_site_adp_type
_atom_site_occupancy
_atom_site_symmetry_multiplicity
_atom_site_calc_flag
_atom_site_refinement_flags
_atom_site_disorder_assembly
_atom_site_disorder_group
C1 C 0.7889(11) 0.3667(6) 0.8792(5) 0.082(3) Uani 1 1 d . . .
H1A H 0.7574 0.3283 0.9136 0.123 Uiso 1 1 calc R . .
H1B H 0.7594 0.4176 0.8945 0.123 Uiso 1 1 calc R . .
H1C H 0.8874 0.3654 0.8777 0.123 Uiso 1 1 calc R . .
C2 C 0.7656(8) 0.2811(5) 0.7758(5) 0.050(2) Uani 1 1 d . . .
C3 C 0.7043(7) 0.2664(4) 0.7078(5) 0.0430(19) Uani 1 1 d . . .
C4 C 0.7278(7) 0.1965(4) 0.6741(5) 0.0481(19) Uani 1 1 d U . .
C5 C 0.8239(8) 0.1424(4) 0.7055(5) 0.057(2) Uani 1 1 d . . .
H5 H 0.8432 0.0962 0.6808 0.068 Uiso 1 1 calc R . .
C6 C 0.8848(9) 0.1578(5) 0.7687(6) 0.066(3) Uani 1 1 d U . .
H6 H 0.9473 0.1222 0.7889 0.080 Uiso 1 1 calc R . .
C7 C 0.8579(9) 0.2250(5) 0.8053(6) 0.069(3) Uani 1 1 d U . .
H7 H 0.9012 0.2345 0.8507 0.083 Uiso 1 1 calc R . .
C8 C 0.6590(8) 0.1762(5) 0.6054(5) 0.052(2) Uani 1 1 d U . .
H8 H 0.6823 0.1286 0.5844 0.062 Uiso 1 1 calc R . .
C9 C 0.4955(8) 0.1832(4) 0.5068(5) 0.045(2) Uani 1 1 d . . .
H9 H 0.5617 0.1528 0.4785 0.053 Uiso 1 1 calc R . .
C10 C 0.4435(9) 0.2497(4) 0.4582(4) 0.052(2) Uani 1 1 d U . .
H10 H 0.3576 0.2333 0.4336 0.063 Uiso 1 1 calc R . .
C11 C 0.3287(7) 0.3700(5) 0.4864(5) 0.048(2) Uani 1 1 d . . .
H11 H 0.2878 0.3633 0.4399 0.058 Uiso 1 1 calc R . .
C12 C 0.2917(7) 0.4375(4) 0.5257(4) 0.0445(18) Uani 1 1 d . . .
C13 C 0.1939(8) 0.4886(5) 0.4941(5) 0.055(2) Uani 1 1 d . . .
H13 H 0.1552 0.4773 0.4479 0.066 Uiso 1 1 calc R . .
C14 C 0.1546(8) 0.5555(5) 0.5308(6) 0.061(2) Uani 1 1 d . . .
H14 H 0.0907 0.5894 0.5093 0.074 Uiso 1 1 calc R . .
C15 C 0.2116(8) 0.5716(4) 0.6002(5) 0.049(2) Uani 1 1 d . . .
H15 H 0.1825 0.6153 0.6261 0.059 Uiso 1 1 calc R . .
C16 C 0.3106(7) 0.5235(4) 0.6310(5) 0.0486(19) Uani 1 1 d U . .
C17 C 0.3516(7) 0.4544(4) 0.5946(4) 0.0408(18) Uani 1 1 d U . .
C18 C 0.3352(9) 0.6052(5) 0.7362(6) 0.076(3) Uani 1 1 d . . .
H18A H 0.3801 0.6480 0.7123 0.114 Uiso 1 1 calc R . .
H18B H 0.3662 0.6023 0.7868 0.114 Uiso 1 1 calc R . .
H18C H 0.2376 0.6132 0.7343 0.114 Uiso 1 1 calc R . .
C19 C 0.3864(8) 0.1277(4) 0.5346(5) 0.051(2) Uani 1 1 d . . .
C20 C 0.4108(10) 0.0497(5) 0.5385(6) 0.072(3) Uani 1 1 d . . .
H20 H 0.4949 0.0297 0.5240 0.087 Uiso 1 1 calc R . .
C21 C 0.3096(12) 0.0001(6) 0.5642(6) 0.086(3) Uani 1 1 d U . .
H21 H 0.3248 -0.0535 0.5632 0.103 Uiso 1 1 calc R . .
C22 C 0.1945(11) 0.0260(7) 0.5896(6) 0.088(3) Uani 1 1 d U . .
H22 H 0.1311 -0.0088 0.6088 0.105 Uiso 1 1 calc R . .
C23 C 0.1651(9) 0.1055(7) 0.5884(6) 0.086(3) Uani 1 1 d U . .
H23 H 0.0830 0.1238 0.6073 0.103 Uiso 1 1 calc R . .
C24 C 0.2548(9) 0.1551(5) 0.5600(6) 0.074(3) Uani 1 1 d . . .
H24 H 0.2328 0.2078 0.5565 0.088 Uiso 1 1 calc R . .
C25 C 0.5441(12) 0.2757(5) 0.3995(5) 0.062(2) Uani 1 1 d U . .
C26 C 0.6830(10) 0.2806(5) 0.4159(5) 0.064(2) Uani 1 1 d U . .
H26 H 0.7176 0.2686 0.4628 0.077 Uiso 1 1 calc R . .
C27 C 0.7677(13) 0.3037(5) 0.3610(6) 0.091(3) Uani 1 1 d U . .
H27 H 0.8617 0.3070 0.3708 0.109 Uiso 1 1 calc R . .
C28 C 0.7188(15) 0.3221(6) 0.2919(7) 0.100(3) Uani 1 1 d U . .
H28 H 0.7800 0.3376 0.2559 0.120 Uiso 1 1 calc R . .
C29 C 0.5837(16) 0.3182(7) 0.2750(7) 0.109(4) Uani 1 1 d U . .
H29 H 0.5507 0.3316 0.2281 0.131 Uiso 1 1 calc R . .
C30 C 0.4935(13) 0.2933(6) 0.3303(6) 0.087(3) Uani 1 1 d U . .
H30 H 0.3999 0.2888 0.3197 0.104 Uiso 1 1 calc R . .
C31 C 0.7674(11) 0.5010(6) 0.6269(6) 0.085(3) Uani 1 1 d U . .
H31A H 0.7251 0.5399 0.5958 0.127 Uiso 1 1 calc R . .
H31B H 0.7433 0.4500 0.6088 0.127 Uiso 1 1 calc R . .
H31C H 0.8654 0.5072 0.6265 0.127 Uiso 1 1 calc R . .
C32 C 0.7502(8) 0.5807(5) 0.7327(5) 0.056(2) Uani 1 1 d U . .
C33 C 0.6862(7) 0.5902(5) 0.8015(5) 0.0499(18) Uani 1 1 d U . .
C34 C 0.7060(8) 0.6605(4) 0.8383(5) 0.0493(19) Uani 1 1 d U . .
C35 C 0.8001(9) 0.7184(5) 0.8098(6) 0.071(3) Uani 1 1 d U . .
H35 H 0.8206 0.7636 0.8362 0.085 Uiso 1 1 calc R . .
C36 C 0.8566(9) 0.7044(5) 0.7439(7) 0.077(3) Uani 1 1 d U . .
H36 H 0.9119 0.7425 0.7232 0.092 Uiso 1 1 calc R . .
C37 C 0.8355(9) 0.6361(5) 0.7065(6) 0.071(2) Uani 1 1 d U . .
H37 H 0.8805 0.6275 0.6623 0.086 Uiso 1 1 calc R . .
C38 C 0.6406(8) 0.6779(4) 0.9046(5) 0.053(2) Uani 1 1 d . . .
H38 H 0.6636 0.7246 0.9278 0.063 Uiso 1 1 calc R . .
C39 C 0.4683(7) 0.6680(4) 0.9991(5) 0.044(2) Uani 1 1 d U . .
H39 H 0.5316 0.6983 1.0306 0.052 Uiso 1 1 calc R . .
C40 C 0.4162(7) 0.5998(4) 1.0446(4) 0.0438(18) Uani 1 1 d . . .
H40 H 0.3263 0.6141 1.0639 0.053 Uiso 1 1 calc R . .
C41 C 0.3110(7) 0.4787(4) 1.0103(4) 0.0437(18) Uani 1 1 d U . .
H41 H 0.2646 0.4852 1.0543 0.052 Uiso 1 1 calc R . .
C42 C 0.2828(7) 0.4095(4) 0.9687(4) 0.0378(16) Uani 1 1 d U . .
C43 C 0.1868(7) 0.3560(5) 0.9966(5) 0.051(2) Uani 1 1 d . . .
H43 H 0.1438 0.3670 1.0408 0.061 Uiso 1 1 calc R . .
C44 C 0.1560(8) 0.2888(5) 0.9600(5) 0.054(2) Uani 1 1 d . . .
H44 H 0.0922 0.2539 0.9788 0.065 Uiso 1 1 calc R . .
C45 C 0.2223(8) 0.2729(4) 0.8932(5) 0.048(2) Uani 1 1 d . . .
H45 H 0.2021 0.2270 0.8677 0.058 Uiso 1 1 calc R . .
C46 C 0.3150(7) 0.3234(4) 0.8656(4) 0.0404(17) Uani 1 1 d . . .
C47 C 0.3478(7) 0.3938(4) 0.9029(4) 0.0417(18) Uani 1 1 d U . .
C48 C 0.3547(10) 0.2394(5) 0.7642(6) 0.070(3) Uani 1 1 d . . .
H48A H 0.3545 0.1975 0.7994 0.105 Uiso 1 1 calc R . .
H48B H 0.4246 0.2302 0.7285 0.105 Uiso 1 1 calc R . .
H48C H 0.2666 0.2423 0.7395 0.105 Uiso 1 1 calc R . .
C49 C 0.3660(9) 0.7228(5) 0.9663(5) 0.062(2) Uani 1 1 d U . .
C50 C 0.3923(10) 0.8008(5) 0.9623(5) 0.075(2) Uani 1 1 d U . .
H50 H 0.4744 0.8202 0.9821 0.090 Uiso 1 1 calc R . .
C51 C 0.2989(12) 0.8522(7) 0.9292(6) 0.091(3) Uani 1 1 d U . .
H51 H 0.3204 0.9048 0.9245 0.109 Uiso 1 1 calc R . .
C52 C 0.1758(11) 0.8246(7) 0.9038(6) 0.086(3) Uani 1 1 d U . .
H52 H 0.1097 0.8589 0.8852 0.103 Uiso 1 1 calc R . .
C53 C 0.1501(12) 0.7479(7) 0.9055(7) 0.096(3) Uani 1 1 d U . .
H53 H 0.0691 0.7291 0.8840 0.116 Uiso 1 1 calc R . .
C54 C 0.2414(9) 0.6960(6) 0.9386(6) 0.073(2) Uani 1 1 d U . .
H54 H 0.2190 0.6434 0.9422 0.087 Uiso 1 1 calc R . .
C55 C 0.5068(9) 0.5731(5) 1.1090(5) 0.051(2) Uani 1 1 d U . .
C56 C 0.6485(10) 0.5691(4) 1.1002(5) 0.063(2) Uani 1 1 d U . .
H56 H 0.6882 0.5837 1.0559 0.076 Uiso 1 1 calc R . .
C57 C 0.7290(10) 0.5425(5) 1.1595(5) 0.067(3) Uani 1 1 d . . .
H57 H 0.8234 0.5377 1.1539 0.081 Uiso 1 1 calc R . .
C58 C 0.6737(13) 0.5236(6) 1.2249(7) 0.092(3) Uani 1 1 d U . .
H58 H 0.7280 0.5083 1.2653 0.110 Uiso 1 1 calc R . .
C59 C 0.5282(13) 0.5281(7) 1.2290(6) 0.099(3) Uani 1 1 d U . .
H59 H 0.4852 0.5126 1.2721 0.119 Uiso 1 1 calc R . .
C60 C 0.4534(12) 0.5539(5) 1.1730(5) 0.072(3) Uani 1 1 d U . .
H60 H 0.3590 0.5588 1.1785 0.086 Uiso 1 1 calc R . .
C61 C 0.9022(9) 0.9433(5) 0.7842(5) 0.056(2) Uani 1 1 d . . .
C62 C 0.0555(13) 0.4670(8) 0.7773(8) 0.120(4) Uani 1 1 d U . .
H62A H 0.1220 0.5068 0.7672 0.180 Uiso 1 1 calc R . .
H62B H 0.0548 0.4569 0.8295 0.180 Uiso 1 1 calc R . .
H62C H -0.0340 0.4843 0.7611 0.180 Uiso 1 1 calc R . .
C63 C 0.0921(16) 0.3940(10) 0.7373(8) 0.136(6) Uani 1 1 d . . .
H63A H 0.1898 0.3937 0.7275 0.163 Uiso 1 1 calc R . .
H63B H 0.0717 0.3490 0.7677 0.163 Uiso 1 1 calc R . .
C64 C 0.0486(14) 0.3201(8) 0.6279(9) 0.126(5) Uani 1 1 d . . .
H64A H 0.0286 0.2739 0.6567 0.152 Uiso 1 1 calc R . .
H64B H 0.1457 0.3195 0.6166 0.152 Uiso 1 1 calc R . .
C65 C -0.0354(12) 0.3186(10) 0.5566(9) 0.140(5) Uani 1 1 d . . .
H65A H -0.1315 0.3179 0.5677 0.210 Uiso 1 1 calc R . .
H65B H -0.0128 0.2727 0.5290 0.210 Uiso 1 1 calc R . .
H65C H -0.0153 0.3642 0.5280 0.210 Uiso 1 1 calc R . .
C66 C 0.0414(13) 0.0492(10) 1.0177(10) 0.138(6) Uani 1 1 d . . .
H66A H 0.0825 0.0880 1.0493 0.207 Uiso 1 1 calc R . .
H66B H 0.1102 0.0122 1.0034 0.207 Uiso 1 1 calc R . .
H66C H -0.0299 0.0226 1.0436 0.207 Uiso 1 1 calc R . .
N1 N 0.4135(7) 0.3166(4) 0.5083(3) 0.0496(15) Uani 1 1 d . . .
N2 N 0.5681(6) 0.2178(3) 0.5702(4) 0.0433(15) Uani 1 1 d . . .
N3 N 0.5508(6) 0.6339(3) 0.9359(4) 0.0437(16) Uani 1 1 d U . .
N4 N 0.3957(5) 0.5332(3) 0.9919(3) 0.0376(13) Uani 1 1 d U . .
N5 N 0.9164(9) 0.9630(7) 0.8420(6) 0.102(3) Uani 1 1 d . . .
Na1 Na 0.5375(3) 0.42561(17) 0.75260(18) 0.0472(7) Uani 1 1 d . . .
Ni1 Ni 0.51170(9) 0.31586(5) 0.59600(6) 0.0414(3) Uani 1 1 d . . .
Ni2 Ni 0.49981(9) 0.53524(4) 0.90772(5) 0.0387(3) Uani 1 1 d . . .
O1 O 0.4433(5) 0.4100(3) 0.6281(3) 0.0456(13) Uani 1 1 d . . .
O2 O 0.6173(4) 0.3195(3) 0.6817(2) 0.0402(11) Uani 1 1 d . . .
O3 O 0.3680(5) 0.5336(3) 0.6991(3) 0.0590(14) Uani 1 1 d . . .
O4 O 0.7336(5) 0.3503(3) 0.8083(3) 0.0550(14) Uani 1 1 d . . .
O5 O 0.6070(5) 0.5345(3) 0.8256(3) 0.0447(11) Uani 1 1 d . . .
O6 O 0.4399(4) 0.4387(2) 0.8741(3) 0.0404(12) Uani 1 1 d . . .
O7 O 0.7209(6) 0.5096(3) 0.6995(3) 0.0632(15) Uani 1 1 d U . .
O8 O 0.3822(5) 0.3116(3) 0.8019(3) 0.0547(13) Uani 1 1 d . . .
O9 O 0.0179(9) 0.3895(5) 0.6710(6) 0.119(3) Uani 1 1 d . . .
O10 O -0.0154(12) 0.0856(6) 0.9537(7) 0.140(3) Uani 1 1 d . . .
H10A H -0.0492 0.0523 0.9262 0.210 Uiso 1 1 calc R . .
S1 S 0.8912(4) 0.91883(19) 0.7011(2) 0.1169(12) Uani 1 1 d . . .

loop_
_atom_site_aniso_label
_atom_site_aniso_U_11
_atom_site_aniso_U_22
_atom_site_aniso_U_33
_atom_site_aniso_U_23
_atom_site_aniso_U_13
_atom_site_aniso_U_12
C1 0.101(8) 0.091(7) 0.053(6) -0.008(5) -0.011(6) 0.024(6)
C2 0.045(4) 0.044(4) 0.062(6) 0.005(4) 0.006(4) -0.003(4)
C3 0.031(4) 0.033(4) 0.065(6) 0.011(4) 0.008(4) 0.004(3)
C4 0.038(4) 0.042(4) 0.064(5) 0.003(4) 0.008(4) -0.005(3)
C5 0.051(5) 0.033(4) 0.085(7) 0.009(4) -0.009(5) 0.013(4)
C6 0.054(5) 0.044(5) 0.101(8) 0.019(5) -0.012(5) 0.018(4)
C7 0.060(5) 0.061(5) 0.086(7) 0.027(5) -0.009(5) 0.010(4)
C8 0.059(5) 0.038(4) 0.060(5) 0.003(4) 0.025(4) 0.009(4)
C9 0.051(4) 0.032(4) 0.052(5) -0.013(4) 0.012(4) 0.004(3)
C10 0.074(5) 0.046(4) 0.037(5) -0.012(4) 0.006(4) -0.008(4)
C11 0.039(4) 0.051(5) 0.054(5) 0.005(4) -0.011(4) -0.007(4)
C12 0.044(4) 0.042(4) 0.048(5) 0.004(4) 0.007(4) 0.004(3)
C13 0.047(5) 0.054(5) 0.063(6) 0.013(4) -0.012(4) -0.001(4)
C14 0.047(5) 0.053(5) 0.084(7) 0.010(5) -0.003(5) 0.015(4)
C15 0.051(5) 0.036(4) 0.061(6) 0.001(4) 0.010(4) 0.018(3)
C16 0.048(4) 0.040(4) 0.058(5) 0.014(4) -0.003(4) 0.004(4)
C17 0.049(4) 0.030(4) 0.044(5) 0.002(3) 0.008(4) -0.003(3)
C18 0.078(6) 0.039(5) 0.112(9) -0.017(5) 0.001(6) 0.015(4)
C19 0.054(5) 0.037(4) 0.061(6) -0.013(4) -0.002(4) -0.006(3)
C20 0.085(6) 0.044(5) 0.089(7) 0.005(5) 0.012(6) -0.016(4)
C21 0.102(7) 0.049(5) 0.106(9) 0.019(6) -0.009(7) -0.028(5)
C22 0.091(7) 0.096(7) 0.076(7) 0.019(6) -0.012(6) -0.067(6)
C23 0.039(5) 0.109(7) 0.109(9) 0.001(7) 0.013(5) -0.014(5)
C24 0.060(6) 0.049(5) 0.112(9) 0.006(5) 0.005(6) -0.004(4)
C25 0.106(6) 0.033(5) 0.049(5) -0.007(4) 0.006(5) -0.001(5)
C26 0.079(5) 0.047(5) 0.068(6) -0.007(4) 0.024(5) 0.000(4)
C27 0.146(8) 0.052(6) 0.077(6) -0.007(5) 0.051(6) -0.001(6)
C28 0.169(8) 0.059(6) 0.073(6) -0.002(6) 0.061(7) 0.007(8)
C29 0.171(9) 0.083(8) 0.075(7) 0.019(7) 0.039(7) 0.014(10)
C30 0.141(8) 0.068(7) 0.052(6) 0.013(5) 0.005(5) 0.004(6)
C31 0.107(8) 0.079(7) 0.069(6) 0.005(6) 0.007(6) -0.003(6)
C32 0.056(5) 0.042(4) 0.068(5) 0.011(4) -0.006(4) -0.002(4)
C33 0.039(4) 0.049(4) 0.062(5) 0.002(4) -0.009(4) 0.001(4)
C34 0.051(4) 0.026(4) 0.070(6) 0.002(3) -0.008(4) -0.013(3)
C35 0.058(5) 0.051(5) 0.105(8) 0.001(5) 0.008(5) -0.023(4)
C36 0.063(6) 0.055(5) 0.111(8) 0.008(5) 0.016(5) -0.020(4)
C37 0.058(5) 0.066(5) 0.091(7) 0.006(5) 0.016(5) -0.003(4)
C38 0.047(5) 0.028(4) 0.083(7) -0.001(4) -0.010(5) -0.003(4)
C39 0.043(4) 0.035(4) 0.053(5) -0.007(4) -0.009(4) 0.000(3)
C40 0.047(4) 0.049(4) 0.036(4) -0.010(4) 0.005(4) 0.008(4)
C41 0.043(4) 0.041(4) 0.047(5) -0.001(4) -0.005(4) 0.003(3)
C42 0.033(4) 0.038(4) 0.043(4) 0.005(3) -0.003(3) -0.001(3)
C43 0.046(4) 0.052(5) 0.054(5) 0.010(4) 0.007(4) 0.008(4)
C44 0.057(5) 0.049(5) 0.056(6) 0.007(4) -0.005(5) -0.011(4)
C45 0.050(5) 0.043(4) 0.051(5) 0.005(4) -0.007(4) -0.006(4)
C46 0.041(4) 0.036(4) 0.043(5) 0.002(4) -0.006(3) -0.007(3)
C47 0.040(4) 0.025(3) 0.060(5) 0.003(4) -0.010(4) -0.005(3)
C48 0.080(6) 0.050(5) 0.081(7) -0.027(5) 0.005(5) -0.015(5)
C49 0.069(4) 0.053(4) 0.066(5) 0.001(4) 0.001(4) 0.015(4)
C50 0.094(5) 0.051(4) 0.080(5) 0.003(4) 0.005(4) 0.015(4)
C51 0.108(5) 0.075(5) 0.090(5) 0.012(4) 0.010(5) 0.020(4)
C52 0.092(5) 0.087(5) 0.081(5) 0.018(5) 0.017(4) 0.033(5)
C53 0.083(5) 0.108(5) 0.098(5) 0.011(5) -0.003(5) 0.024(4)
C54 0.058(4) 0.074(4) 0.086(5) 0.005(4) 0.001(4) 0.022(4)
C55 0.070(6) 0.030(4) 0.051(6) -0.013(4) -0.002(5) 0.000(4)
C56 0.082(6) 0.036(4) 0.071(6) -0.010(4) -0.011(5) -0.002(4)
C57 0.085(6) 0.044(5) 0.071(7) -0.013(5) -0.027(5) 0.008(5)
C58 0.133(7) 0.065(6) 0.075(6) 0.011(5) -0.036(6) 0.015(6)
C59 0.136(8) 0.103(7) 0.058(5) -0.003(6) -0.005(6) -0.017(7)
C60 0.119(8) 0.066(7) 0.030(5) 0.004(5) 0.000(5) -0.005(5)
C61 0.068(6) 0.054(5) 0.046(6) 0.014(5) -0.002(5) 0.013(4)
C62 0.101(7) 0.110(7) 0.147(9) -0.010(7) -0.013(7) 0.009(6)
C63 0.153(13) 0.168(15) 0.085(10) 0.036(10) -0.032(10) -0.016(11)
C64 0.109(9) 0.089(9) 0.182(15) 0.031(11) 0.008(10) 0.010(8)
C65 0.091(8) 0.131(12) 0.195(15) 0.016(12) -0.046(10) -0.018(8)
C66 0.082(8) 0.172(16) 0.159(15) -0.031(13) -0.021(9) -0.028(9)
N1 0.073(4) 0.035(3) 0.041(4) -0.003(3) 0.014(3) -0.010(3)
N2 0.047(4) 0.028(3) 0.055(4) -0.002(3) 0.006(3) -0.008(3)
N3 0.058(4) 0.016(3) 0.057(4) 0.005(3) -0.013(3) -0.008(3)
N4 0.036(3) 0.034(3) 0.043(3) -0.007(3) 0.007(3) -0.010(3)
N5 0.077(6) 0.135(9) 0.094(8) 0.049(7) 0.017(6) 0.030(6)
Na1 0.0444(17) 0.0380(14) 0.0591(18) -0.0071(13) -0.0035(16) -0.0010(14)
Ni1 0.0446(5) 0.0298(5) 0.0498(7) -0.0018(5) -0.0020(5) 0.0044(4)
Ni2 0.0392(5) 0.0275(5) 0.0493(6) -0.0023(5) -0.0010(4) -0.0062(4)
O1 0.048(3) 0.033(3) 0.055(3) -0.003(2) -0.009(3) 0.017(2)
O2 0.038(2) 0.036(2) 0.047(3) 0.002(2) -0.008(2) 0.007(2)
O3 0.074(4) 0.038(3) 0.064(4) -0.007(3) -0.009(3) 0.015(3)
O4 0.048(3) 0.059(3) 0.058(4) -0.007(3) -0.009(3) 0.010(3)
O5 0.053(3) 0.033(2) 0.048(3) -0.005(3) 0.001(2) -0.013(2)
O6 0.038(2) 0.025(2) 0.059(3) -0.010(2) 0.005(2) -0.014(2)
O7 0.076(4) 0.050(3) 0.064(4) -0.009(3) 0.014(3) -0.014(3)
O8 0.073(3) 0.036(3) 0.056(3) -0.013(3) 0.005(3) -0.018(3)
O9 0.127(7) 0.092(6) 0.139(8) 0.010(6) -0.004(7) 0.006(5)
O10 0.136(8) 0.135(8) 0.151(10) -0.006(7) 0.017(7) -0.002(7)
S1 0.168(3) 0.077(2) 0.106(3) 0.0122(18) 0.002(3) -0.004(2)

loop_
_atom_type_symbol
_atom_type_description
_atom_type_scat_dispersion_real
_atom_type_scat_dispersion_imag
_atom_type_scat_source
C C 0.0033 0.0016 'International Tables Vol C Tables 4.2.6.8 and 6.1.1.4'
H H 0.0000 0.0000 'International Tables Vol C Tables 4.2.6.8 and 6.1.1.4'
N N 0.0061 0.0033 'International Tables Vol C Tables 4.2.6.8 and 6.1.1.4'
O O 0.0106 0.0060 'International Tables Vol C Tables 4.2.6.8 and 6.1.1.4'
Na Na 0.0362 0.0249 'International Tables Vol C Tables 4.2.6.8 and 6.1.1.4'
S S 0.1246 0.1234 'International Tables Vol C Tables 4.2.6.8 and 6.1.1.4'
Ni Ni 0.3393 1.1124 'International Tables Vol C Tables 4.2.6.8 and 6.1.1.4'

loop_
_geom_angle_atom_site_label_1
_geom_angle_atom_site_label_2
_geom_angle_atom_site_label_3
_geom_angle
_geom_angle_site_symmetry_1
_geom_angle_site_symmetry_3
_geom_angle_publ_flag
O4 C1 H1A 109.5 . . ?
O4 C1 H1B 109.5 . . ?
H1A C1 H1B 109.5 . . ?
O4 C1 H1C 109.5 . . ?
H1A C1 H1C 109.5 . . ?
H1B C1 H1C 109.5 . . ?
O4 C2 C3 116.4(7) . . ?
O4 C2 C7 125.3(8) . . ?
C3 C2 C7 118.3(8) . . ?
O2 C3 C4 123.7(7) . . ?
O2 C3 C2 117.1(7) . . ?
C4 C3 C2 119.0(7) . . ?
C3 C4 C5 120.4(8) . . ?
C3 C4 C8 121.2(7) . . ?
C5 C4 C8 118.4(7) . . ?
C6 C5 C4 120.1(8) . . ?
C6 C5 H5 120.0 . . ?
C4 C5 H5 120.0 . . ?
C5 C6 C7 120.6(8) . . ?
C5 C6 H6 119.7 . . ?
C7 C6 H6 119.7 . . ?
C6 C7 C2 121.4(9) . . ?
C6 C7 H7 119.3 . . ?
C2 C7 H7 119.3 . . ?
N2 C8 C4 126.3(7) . . ?
N2 C8 H8 116.8 . . ?
C4 C8 H8 116.8 . . ?
N2 C9 C19 108.9(7) . . ?
N2 C9 C10 107.5(6) . . ?
C19 C9 C10 115.7(7) . . ?
N2 C9 H9 108.2 . . ?
C19 C9 H9 108.2 . . ?
C10 C9 H9 108.2 . . ?
N1 C10 C9 107.0(6) . . ?
N1 C10 C25 109.5(6) . . ?
C9 C10 C25 114.3(7) . . ?
N1 C10 H10 108.7 . . ?
C9 C10 H10 108.7 . . ?
C25 C10 H10 108.7 . . ?
N1 C11 C12 126.6(7) . . ?
N1 C11 H11 116.7 . . ?
C12 C11 H11 116.7 . . ?
C17 C12 C13 120.1(7) . . ?
C17 C12 C11 121.0(7) . . ?
C13 C12 C11 118.9(7) . . ?
C14 C13 C12 120.8(8) . . ?
C14 C13 H13 119.6 . . ?
C12 C13 H13 119.6 . . ?
C13 C14 C15 119.3(7) . . ?
C13 C14 H14 120.3 . . ?
C15 C14 H14 120.3 . . ?
C16 C15 C14 120.7(7) . . ?
C16 C15 H15 119.7 . . ?
C14 C15 H15 119.7 . . ?
O3 C16 C15 124.3(7) . . ?
O3 C16 C17 114.6(6) . . ?
C15 C16 C17 120.8(8) . . ?
O1 C17 C12 124.1(7) . . ?
O1 C17 C16 117.6(7) . . ?
C12 C17 C16 118.2(7) . . ?
O3 C18 H18A 109.5 . . ?
O3 C18 H18B 109.5 . . ?
H18A C18 H18B 109.5 . . ?
O3 C18 H18C 109.5 . . ?
H18A C18 H18C 109.5 . . ?
H18B C18 H18C 109.5 . . ?
C20 C19 C24 117.2(8) . . ?
C20 C19 C9 120.7(8) . . ?
C24 C19 C9 122.1(7) . . ?
C19 C20 C21 119.7(9) . . ?
C19 C20 H20 120.2 . . ?
C21 C20 H20 120.2 . . ?
C22 C21 C20 122.2(10) . . ?
C22 C21 H21 118.9 . . ?
C20 C21 H21 118.9 . . ?
C21 C22 C23 120.5(9) . . ?
C21 C22 H22 119.8 . . ?
C23 C22 H22 119.8 . . ?
C24 C23 C22 119.7(10) . . ?
C24 C23 H23 120.1 . . ?
C22 C23 H23 120.1 . . ?
C23 C24 C19 120.5(9) . . ?
C23 C24 H24 119.7 . . ?
C19 C24 H24 119.7 . . ?
C30 C25 C26 121.0(11) . . ?
C30 C25 C10 118.5(10) . . ?
C26 C25 C10 120.5(8) . . ?
C27 C26 C25 117.7(10) . . ?
C27 C26 H26 121.2 . . ?
C25 C26 H26 121.2 . . ?
C26 C27 C28 122.0(12) . . ?
C26 C27 H27 119.0 . . ?
C28 C27 H27 119.0 . . ?
C29 C28 C27 121.2(12) . . ?
C29 C28 H28 119.4 . . ?
C27 C28 H28 119.4 . . ?
C28 C29 C30 118.2(12) . . ?
C28 C29 H29 120.9 . . ?
C30 C29 H29 120.9 . . ?
C25 C30 C29 119.9(12) . . ?
C25 C30 H30 120.1 . . ?
C29 C30 H30 120.1 . . ?
O7 C31 H31A 109.5 . . ?
O7 C31 H31B 109.5 . . ?
H31A C31 H31B 109.5 . . ?
O7 C31 H31C 109.5 . . ?
H31A C31 H31C 109.5 . . ?
H31B C31 H31C 109.5 . . ?
C37 C32 O7 126.0(9) . . ?
C37 C32 C33 120.8(8) . . ?
O7 C32 C33 113.2(7) . . ?
O5 C33 C34 123.4(8) . . ?
O5 C33 C32 118.8(7) . . ?
C34 C33 C32 117.7(8) . . ?
C33 C34 C38 122.3(7) . . ?
C33 C34 C35 120.3(9) . . ?
C38 C34 C35 117.4(7) . . ?
C36 C35 C34 117.8(9) . . ?
C36 C35 H35 121.1 . . ?
C34 C35 H35 121.1 . . ?
C35 C36 C37 122.2(9) . . ?
C35 C36 H36 118.9 . . ?
C37 C36 H36 118.9 . . ?
C32 C37 C36 120.9(10) . . ?
C32 C37 H37 119.5 . . ?
C36 C37 H37 119.5 . . ?
N3 C38 C34 125.1(7) . . ?
N3 C38 H38 117.5 . . ?
C34 C38 H38 117.5 . . ?
C49 C39 C40 118.3(7) . . ?
C49 C39 N3 107.5(7) . . ?
C40 C39 N3 107.4(6) . . ?
C49 C39 H39 107.8 . . ?
C40 C39 H39 107.8 . . ?
N3 C39 H39 107.8 . . ?
N4 C40 C55 109.1(6) . . ?
N4 C40 C39 106.4(6) . . ?
C55 C40 C39 116.9(6) . . ?
N4 C40 H40 108.1 . . ?
C55 C40 H40 108.1 . . ?
C39 C40 H40 108.1 . . ?
N4 C41 C42 125.4(7) . . ?
N4 C41 H41 117.3 . . ?
C42 C41 H41 117.3 . . ?
C47 C42 C43 119.9(7) . . ?
C47 C42 C41 121.9(6) . . ?
C43 C42 C41 118.3(7) . . ?
C44 C43 C42 121.3(8) . . ?
C44 C43 H43 119.4 . . ?
C42 C43 H43 119.4 . . ?
C43 C44 C45 118.7(8) . . ?
C43 C44 H44 120.6 . . ?
C45 C44 H44 120.6 . . ?
C46 C45 C44 120.9(8) . . ?
C46 C45 H45 119.6 . . ?
C44 C45 H45 119.6 . . ?
C45 C46 O8 123.8(7) . . ?
C45 C46 C47 121.0(7) . . ?
O8 C46 C47 115.1(6) . . ?
O6 C47 C42 124.1(6) . . ?
O6 C47 C46 117.7(7) . . ?
C42 C47 C46 118.2(6) . . ?
O8 C48 H48A 109.5 . . ?
O8 C48 H48B 109.5 . . ?
H48A C48 H48B 109.5 . . ?
O8 C48 H48C 109.5 . . ?
H48A C48 H48C 109.5 . . ?
H48B C48 H48C 109.5 . . ?
C50 C49 C54 118.1(8) . . ?
C50 C49 C39 121.1(8) . . ?
C54 C49 C39 120.7(8) . . ?
C49 C50 C51 121.4(10) . . ?
C49 C50 H50 119.3 . . ?
C51 C50 H50 119.3 . . ?
C52 C51 C50 119.3(11) . . ?
C52 C51 H51 120.3 . . ?
C50 C51 H51 120.3 . . ?
C53 C52 C51 119.9(10) . . ?
C53 C52 H52 120.1 . . ?
C51 C52 H52 120.1 . . ?
C52 C53 C54 121.5(12) . . ?
C52 C53 H53 119.3 . . ?
C54 C53 H53 119.3 . . ?
C49 C54 C53 119.6(10) . . ?
C49 C54 H54 120.2 . . ?
C53 C54 H54 120.2 . . ?
C60 C55 C56 119.8(9) . . ?
C60 C55 C40 121.1(8) . . ?
C56 C55 C40 119.2(8) . . ?
C57 C56 C55 118.0(10) . . ?
C57 C56 H56 121.0 . . ?
C55 C56 H56 121.0 . . ?
C58 C57 C56 121.8(10) . . ?
C58 C57 H57 119.1 . . ?
C56 C57 H57 119.1 . . ?
C57 C58 C59 116.6(10) . . ?
C57 C58 H58 121.7 . . ?
C59 C58 H58 121.7 . . ?
C60 C59 C58 121.0(12) . . ?
C60 C59 H59 119.5 . . ?
C58 C59 H59 119.5 . . ?
C59 C60 C55 122.7(11) . . ?
C59 C60 H60 118.7 . . ?
C55 C60 H60 118.7 . . ?
N5 C61 S1 176.0(11) . . ?
C63 C62 H62A 109.5 . . ?
C63 C62 H62B 109.5 . . ?
H62A C62 H62B 109.5 . . ?
C63 C62 H62C 109.5 . . ?
H62A C62 H62C 109.5 . . ?
H62B C62 H62C 109.5 . . ?
O9 C63 C62 109.9(12) . . ?
O9 C63 H63A 109.7 . . ?
C62 C63 H63A 109.7 . . ?
O9 C63 H63B 109.7 . . ?
C62 C63 H63B 109.7 . . ?
H63A C63 H63B 108.2 . . ?
O9 C64 C65 111.0(11) . . ?
O9 C64 H64A 109.4 . . ?
C65 C64 H64A 109.4 . . ?
O9 C64 H64B 109.4 . . ?
C65 C64 H64B 109.4 . . ?
H64A C64 H64B 108.0 . . ?
C64 C65 H65A 109.5 . . ?
C64 C65 H65B 109.5 . . ?
H65A C65 H65B 109.5 . . ?
C64 C65 H65C 109.5 . . ?
H65A C65 H65C 109.5 . . ?
H65B C65 H65C 109.5 . . ?
O10 C66 H66A 109.5 . . ?
O10 C66 H66B 109.5 . . ?
H66A C66 H66B 109.5 . . ?
O10 C66 H66C 109.5 . . ?
H66A C66 H66C 109.5 . . ?
H66B C66 H66C 109.5 . . ?
C11 N1 C10 119.3(7) . . ?
C11 N1 Ni1 126.1(6) . . ?
C10 N1 Ni1 114.5(5) . . ?
C8 N2 C9 118.6(6) . . ?
C8 N2 Ni1 125.8(6) . . ?
C9 N2 Ni1 115.5(5) . . ?
C38 N3 C39 118.5(6) . . ?
C38 N3 Ni2 126.6(6) . . ?
C39 N3 Ni2 114.7(5) . . ?
C41 N4 C40 117.6(6) . . ?
C41 N4 Ni2 126.2(5) . . ?
C40 N4 Ni2 116.3(4) . . ?
O2 Na1 O5 144.31(19) . . y
O2 Na1 O6 134.6(2) . . y
O5 Na1 O6 62.28(16) . . y
O2 Na1 O1 62.29(16) . . y
O5 Na1 O1 134.4(2) . . y
O6 Na1 O1 134.76(18) . . y
O2 Na1 O7 89.4(2) . . y
O5 Na1 O7 64.19(19) . . y
O6 Na1 O7 126.3(2) . . y
O1 Na1 O7 88.0(2) . . y
O2 Na1 O4 64.24(18) . . y
O5 Na1 O4 88.55(19) . . y
O6 Na1 O4 89.5(2) . . y
O1 Na1 O4 126.0(2) . . y
O7 Na1 O4 84.7(2) . . y
O2 Na1 O8 79.08(19) . . y
O5 Na1 O8 123.5(2) . . y
O6 Na1 O8 61.55(16) . . y
O1 Na1 O8 91.39(18) . . y
O7 Na1 O8 167.2(2) . . y
O4 Na1 O8 85.4(2) . . y
O2 Na1 O3 123.2(2) . . y
O5 Na1 O3 79.80(19) . . y
O6 Na1 O3 90.84(18) . . y
O1 Na1 O3 61.12(17) . . y
O7 Na1 O3 84.3(2) . . y
O4 Na1 O3 166.6(2) . . y
O8 Na1 O3 106.51(19) . . y
N2 Ni1 N1 86.5(3) . . y
N2 Ni1 O1 174.5(3) . . y
N1 Ni1 O1 94.7(3) . . y
N2 Ni1 O2 94.6(3) . . y
N1 Ni1 O2 176.6(2) . . y
O1 Ni1 O2 84.5(2) . . y
N3 Ni2 O5 94.4(3) . . y
N3 Ni2 N4 86.4(3) . . y
O5 Ni2 N4 178.0(2) . . y
N3 Ni2 O6 175.8(2) . . y
O5 Ni2 O6 84.7(2) . . y
N4 Ni2 O6 94.6(2) . . y
C17 O1 Ni1 127.4(5) . . ?
C17 O1 Na1 127.3(4) . . ?
Ni1 O1 Na1 104.8(2) . . ?
C3 O2 Ni1 128.2(5) . . ?
C3 O2 Na1 123.4(5) . . ?
Ni1 O2 Na1 107.3(2) . . ?
C16 O3 C18 116.3(6) . . ?
C16 O3 Na1 119.1(4) . . ?
C18 O3 Na1 124.6(5) . . ?
C2 O4 C1 118.7(7) . . ?
C2 O4 Na1 117.0(5) . . ?
C1 O4 Na1 122.6(5) . . ?
C33 O5 Ni2 127.9(5) . . ?
C33 O5 Na1 123.4(5) . . ?
Ni2 O5 Na1 107.2(2) . . ?
C47 O6 Ni2 127.8(5) . . ?
C47 O6 Na1 126.5(4) . . ?
Ni2 O6 Na1 104.7(2) . . ?
C32 O7 C31 115.5(7) . . ?
C32 O7 Na1 118.8(5) . . ?
C31 O7 Na1 123.0(5) . . ?
C46 O8 C48 116.4(6) . . ?
C46 O8 Na1 118.0(4) . . ?
C48 O8 Na1 125.5(5) . . ?
C63 O9 C64 113.6(11) . . ?
C66 O10 H10A 109.5 . . ?

loop_
_geom_bond_atom_site_label_1
_geom_bond_atom_site_label_2
_geom_bond_distance
_geom_bond_site_symmetry_2
_geom_bond_publ_flag
C1 O4 1.409(10) . ?
C1 H1A 0.9600 . ?
C1 H1B 0.9600 . ?
C1 H1C 0.9600 . ?
C2 O4 1.362(9) . ?
C2 C3 1.380(11) . ?
C2 C7 1.411(11) . ?
C3 O2 1.322(8) . ?
C3 C4 1.365(10) . ?
C4 C5 1.426(10) . ?
C4 C8 1.442(12) . ?
C5 C6 1.305(12) . ?
C5 H5 0.9300 . ?
C6 C7 1.357(13) . ?
C6 H6 0.9300 . ?
C7 H7 0.9300 . ?
C8 N2 1.294(9) . ?
C8 H8 0.9300 . ?
C9 N2 1.461(10) . ?
C9 C19 1.518(11) . ?
C9 C10 1.518(11) . ?
C9 H9 0.9800 . ?
C10 N1 1.493(9) . ?
C10 C25 1.526(13) . ?
C10 H10 0.9800 . ?
C11 N1 1.289(9) . ?
C11 C12 1.408(10) . ?
C11 H11 0.9300 . ?
C12 C17 1.395(10) . ?
C12 C13 1.407(10) . ?
C13 C14 1.383(11) . ?
C13 H13 0.9300 . ?
C14 C15 1.390(12) . ?
C14 H14 0.9300 . ?
C15 C16 1.378(10) . ?
C15 H15 0.9300 . ?
C16 O3 1.353(9) . ?
C16 C17 1.416(10) . ?
C17 O1 1.312(8) . ?
C18 O3 1.438(9) . ?
C18 H18A 0.9600 . ?
C18 H18B 0.9600 . ?
C18 H18C 0.9600 . ?
C19 C20 1.359(10) . ?
C19 C24 1.447(12) . ?
C20 C21 1.389(12) . ?
C20 H20 0.9300 . ?
C21 C22 1.297(15) . ?
C21 H21 0.9300 . ?
C22 C23 1.391(15) . ?
C22 H22 0.9300 . ?
C23 C24 1.328(13) . ?
C23 H23 0.9300 . ?
C24 H24 0.9300 . ?
C25 C30 1.370(13) . ?
C25 C26 1.380(12) . ?
C26 C27 1.362(13) . ?
C26 H26 0.9300 . ?
C27 C28 1.365(15) . ?
C27 H27 0.9300 . ?
C28 C29 1.345(16) . ?
C28 H28 0.9300 . ?
C29 C30 1.410(15) . ?
C29 H29 0.9300 . ?
C30 H30 0.9300 . ?
C31 O7 1.405(11) . ?
C31 H31A 0.9600 . ?
C31 H31B 0.9600 . ?
C31 H31C 0.9600 . ?
C32 C37 1.353(11) . ?
C32 O7 1.386(9) . ?
C32 C33 1.413(12) . ?
C33 O5 1.307(9) . ?
C33 C34 1.387(11) . ?
C34 C38 1.400(11) . ?
C34 C35 1.451(11) . ?
C35 C36 1.344(14) . ?
C35 H35 0.9300 . ?
C36 C37 1.365(13) . ?
C36 H36 0.9300 . ?
C37 H37 0.9300 . ?
C38 N3 1.293(9) . ?
C38 H38 0.9300 . ?
C39 C49 1.484(11) . ?
C39 C40 1.522(11) . ?
C39 N3 1.525(10) . ?
C39 H39 0.9800 . ?
C40 N4 1.498(9) . ?
C40 C55 1.518(11) . ?
C40 H40 0.9800 . ?
C41 N4 1.292(8) . ?
C41 C42 1.428(10) . ?
C41 H41 0.9300 . ?
C42 C47 1.386(10) . ?
C42 C43 1.408(10) . ?
C43 C44 1.359(11) . ?
C43 H43 0.9300 . ?
C44 C45 1.409(11) . ?
C44 H44 0.9300 . ?
C45 C46 1.352(10) . ?
C45 H45 0.9300 . ?
C46 O8 1.353(8) . ?
C46 C47 1.415(10) . ?
C47 O6 1.298(8) . ?
C48 O8 1.435(9) . ?
C48 H48A 0.9600 . ?
C48 H48B 0.9600 . ?
C48 H48C 0.9600 . ?
C49 C50 1.363(12) . ?
C49 C54 1.381(12) . ?
C50 C51 1.392(13) . ?
C50 H50 0.9300 . ?
C51 C52 1.358(14) . ?
C51 H51 0.9300 . ?
C52 C53 1.337(15) . ?
C52 H52 0.9300 . ?
C53 C54 1.386(13) . ?
C53 H53 0.9300 . ?
C54 H54 0.9300 . ?
C55 C60 1.319(12) . ?
C55 C56 1.393(12) . ?
C56 C57 1.393(12) . ?
C56 H56 0.9300 . ?
C57 C58 1.350(14) . ?
C57 H57 0.9300 . ?
C58 C59 1.421(15) . ?
C58 H58 0.9300 . ?
C59 C60 1.313(13) . ?
C59 H59 0.9300 . ?
C60 H60 0.9300 . ?
C61 N5 1.105(12) . ?
C61 S1 1.562(10) . ?
C62 C63 1.492(17) . ?
C62 H62A 0.9600 . ?
C62 H62B 0.9600 . ?
C62 H62C 0.9600 . ?
C63 O9 1.389(14) . ?
C63 H63A 0.9700 . ?
C63 H63B 0.9700 . ?
C64 O9 1.456(15) . ?
C64 C65 1.513(18) . ?
C64 H64A 0.9700 . ?
C64 H64B 0.9700 . ?
C65 H65A 0.9600 . ?
C65 H65B 0.9600 . ?
C65 H65C 0.9600 . ?
C66 O10 1.418(16) . ?
C66 H66A 0.9600 . ?
C66 H66B 0.9600 . ?
C66 H66C 0.9600 . ?
N1 Ni1 1.836(6) . y
N2 Ni1 1.831(6) . y
N3 Ni2 1.832(5) . y
N4 Ni2 1.846(5) . y
Na1 O2 2.365(5) . y
Na1 O5 2.376(5) . y
Na1 O6 2.423(6) . y
Na1 O1 2.430(6) . y
Na1 O7 2.498(6) . y
Na1 O4 2.499(6) . y
Na1 O8 2.635(6) . y
Na1 O3 2.649(6) . y
Ni1 O1 1.844(4) . y
Ni1 O2 1.845(4) . y
Ni2 O5 1.832(5) . y
Ni2 O6 1.852(4) . y
O10 H10A 0.8200 . ?

loop_
_geom_hbond_atom_site_label_D
_geom_hbond_atom_site_label_H
_geom_hbond_atom_site_label_A
_geom_hbond_distance_DH
_geom_hbond_distance_HA
_geom_hbond_distance_DA
_geom_hbond_angle_DHA
_geom_hbond_site_symmetry_A
_geom_hbond_publ_flag
O10 H10A N5 0.82 2.18 2.979(18) 164.7 1_445 y
C48 H48B O2 0.96 2.58 3.285(11) 130.8 . y
C26 H26 N2 0.93 2.60 3.213(11) 124.0 . ?
